data_2219074
loop_
_publ_author_name
'Fun, Hoong-Kun'
'Jebas, Samuel Robinson'
'Patil, P. S.'
'Dharmaprakash, S. M.'

_publ_section_title
;
 (<i>E</i>)-3-(4-Chlorophenyl)-1-(2-thienyl)prop-2-en-1-one
;
_journal_coeditor_code IS2316
_journal_issue 8
_journal_name_full 'Acta Crystallographica Section E'
_journal_page_first o1592
_journal_page_last o1593
_journal_paper_doi 10.1107/S1600536808022782
_journal_volume 64
_journal_year 2008
_chemical_formula_iupac 'C13 H9 Cl O S'
_chemical_formula_moiety 'C13 H9 Cl O S'
_chemical_formula_sum 'C13 H9 Cl O S'
_chemical_formula_weight 248.71
_chemical_name_systematic
;
(E)-3-(4-Chlorophenyl)-1-(2-thienyl)prop-2-en-1-one
;
_space_group_IT_number 14
_symmetry_cell_setting monoclinic
_symmetry_space_group_name_Hall '-P 2ybc'
_symmetry_space_group_name_H-M 'P 1 21/c 1'
_atom_sites_solution_hydrogens geom
_atom_sites_solution_primary direct
_atom_sites_solution_secondary difmap
_audit_creation_method SHELXL-97
_cell_angle_alpha 90.00
_cell_angle_beta 96.735(4)
_cell_angle_gamma 90.00
_cell_formula_units_Z 4
_cell_length_a 5.7023(3)
_cell_length_b 13.3576(8)
_cell_length_c 14.7017(10)
_cell_measurement_reflns_used 3595
_cell_measurement_temperature 100.00(10)
_cell_measurement_theta_max 29.76
_cell_measurement_theta_min 2.79
_cell_volume 1112.09(12)
_computing_cell_refinement 'APEX2 (Bruker, 2005)'
_computing_data_collection 'APEX2 (Bruker, 2005)'
_computing_data_reduction 'SAINT (Bruker, 2005)'
_computing_molecular_graphics 'SHELXTL (Sheldrick, 2008)'
_computing_publication_material
;
SHELXTL (Sheldrick, 2008) and PLATON (Spek, 2003)
;
_computing_structure_refinement 'SHELXTL (Sheldrick, 2008)'
_computing_structure_solution 'SHELXTL (Sheldrick, 2008)'
_diffrn_ambient_temperature 100.00(10)
_diffrn_measured_fraction_theta_full 0.989
_diffrn_measured_fraction_theta_max 0.989
_diffrn_measurement_device_type 'Bruker SMART APEXII CCD area-detector'
_diffrn_measurement_method '\f and \w'
_diffrn_radiation_monochromator graphite
_diffrn_radiation_source 'fine-focus sealed tube'
_diffrn_radiation_type MoK\a
_diffrn_radiation_wavelength 0.71073
_diffrn_reflns_av_R_equivalents 0.0304
_diffrn_reflns_av_sigmaI/netI 0.0300
_diffrn_reflns_limit_h_max 8
_diffrn_reflns_limit_h_min -8
_diffrn_reflns_limit_k_max 18
_diffrn_reflns_limit_k_min -16
_diffrn_reflns_limit_l_max 15
_diffrn_reflns_limit_l_min -20
_diffrn_reflns_number 12436
_diffrn_reflns_theta_full 30.13
_diffrn_reflns_theta_max 30.13
_diffrn_reflns_theta_min 2.79
_diffrn_standards_number 0
_exptl_absorpt_coefficient_mu 0.503
_exptl_absorpt_correction_T_max 0.9417
_exptl_absorpt_correction_T_min 0.8043
_exptl_absorpt_correction_type multi-scan
_exptl_absorpt_process_details '(<i>SADABS</i>; Bruker, 2005)'
_exptl_crystal_colour colourless
_exptl_crystal_density_diffrn 1.485
_exptl_crystal_density_method 'not measured'
_exptl_crystal_description Needle
_exptl_crystal_F_000 512
_exptl_crystal_size_max 0.45
_exptl_crystal_size_mid 0.13
_exptl_crystal_size_min 0.12
_refine_diff_density_max 1.761
_refine_diff_density_min -0.488
_refine_ls_extinction_method none
_refine_ls_goodness_of_fit_ref 1.080
_refine_ls_hydrogen_treatment constr
_refine_ls_matrix_type full
_refine_ls_number_parameters 145
_refine_ls_number_reflns 3238
_refine_ls_number_restraints 0
_refine_ls_restrained_S_all 1.080
_refine_ls_R_factor_all 0.0826
_refine_ls_R_factor_gt 0.0680
_refine_ls_shift/su_max 0.001
_refine_ls_shift/su_mean 0.000
_refine_ls_structure_factor_coef Fsqd
_refine_ls_weighting_details 'calc w=1/[\s^2^(Fo^2^)+(0.0986P)^2^+1.8996P] where P=(Fo^2^+2Fc^2^)/3'
_refine_ls_weighting_scheme calc
_refine_ls_wR_factor_gt 0.1890
_refine_ls_wR_factor_ref 0.1986
_reflns_number_gt 2546
_reflns_number_total 3238
_reflns_threshold_expression I>2\s(I)
_cod_data_source_file is2316.cif
_cod_data_source_block I
_cod_original_sg_symbol_H-M 'P 21/c '
_cod_database_code 2219074
_cod_database_fobs_code 2219074

loop_
_symmetry_equiv_pos_as_xyz
'x, y, z'
'-x, y+1/2, -z+1/2'
'-x, -y, -z'
'x, -y-1/2, z-1/2'

loop_
_atom_site_type_symbol
_atom_site_label
_atom_site_fract_x
_atom_site_fract_y
_atom_site_fract_z
_atom_site_U_iso_or_equiv
_atom_site_adp_type
_atom_site_calc_flag
_atom_site_refinement_flags
_atom_site_occupancy
S S1 0.90267(12) 1.35871(6) 0.43901(5) 0.0277(2) Uani d . 1
Cl Cl1 0.00412(13) 0.64087(5) 0.29914(5) 0.0299(2) Uani d . 1
O O1 0.9797(4) 1.14167(16) 0.44334(16) 0.0327(5) Uani d . 1
C C2 0.4870(5) 1.4144(2) 0.3764(2) 0.0293(6) Uani d . 1
H H2A 0.3575 1.4550 0.3579 0.035 Uiso calc R 1
C C3 0.4820(5) 1.3077(2) 0.37026(19) 0.0224(5) Uani d . 1
H H3A 0.3505 1.2703 0.3476 0.027 Uiso calc R 1
C C4 0.7018(5) 1.2675(2) 0.40300(18) 0.0223(5) Uani d . 1
C C5 0.7766(5) 1.1625(2) 0.4128(2) 0.0250(6) Uani d . 1
C C6 0.5981(5) 1.0853(2) 0.3844(2) 0.0268(6) Uani d . 1
H H6A 0.4539 1.1042 0.3529 0.032 Uiso calc R 1
C C7 0.6405(5) 0.9890(2) 0.40334(19) 0.0240(5) Uani d . 1
H H7A 0.7868 0.9732 0.4349 0.029 Uiso calc R 1
C C8 0.4777(5) 0.9050(2) 0.37894(18) 0.0222(5) Uani d . 1
C C9 0.2473(5) 0.9190(2) 0.3366(2) 0.0248(6) Uani d . 1
H H9A 0.1911 0.9837 0.3252 0.030 Uiso calc R 1
C C10 0.1021(5) 0.8388(2) 0.31147(19) 0.0238(5) Uani d . 1
H H10A -0.0501 0.8491 0.2827 0.029 Uiso calc R 1
C C1 0.7028(5) 1.4507(2) 0.4124(2) 0.0301(6) Uani d . 1
H H1A 0.7357 1.5184 0.4211 0.036 Uiso calc R 1
C C12 0.4120(5) 0.7255(2) 0.3732(2) 0.0259(6) Uani d . 1
H H12A 0.4659 0.6607 0.3856 0.031 Uiso calc R 1
C C13 0.5557(5) 0.8070(2) 0.39794(19) 0.0238(5) Uani d . 1
H H13A 0.7068 0.7965 0.4277 0.029 Uiso calc R 1
C C11 0.1866(5) 0.7422(2) 0.32979(19) 0.0224(5) Uani d . 1

loop_
_atom_site_aniso_label
_atom_site_aniso_U_11
_atom_site_aniso_U_22
_atom_site_aniso_U_33
_atom_site_aniso_U_12
_atom_site_aniso_U_13
_atom_site_aniso_U_23
S1 0.0200(3) 0.0344(4) 0.0281(4) -0.0065(3) 0.0004(3) -0.0013(3)
Cl1 0.0258(4) 0.0293(4) 0.0341(4) -0.0077(3) 0.0020(3) -0.0027(3)
O1 0.0221(10) 0.0339(12) 0.0397(13) -0.0002(8) -0.0060(9) 0.0006(9)
C2 0.0217(13) 0.0321(15) 0.0342(16) 0.0004(11) 0.0034(11) -0.0023(12)
C3 0.0171(11) 0.0235(12) 0.0262(13) -0.0011(9) 0.0012(9) -0.0021(10)
C4 0.0174(11) 0.0281(13) 0.0207(12) -0.0040(10) 0.0001(9) -0.0028(10)
C5 0.0201(12) 0.0304(14) 0.0243(13) -0.0007(10) 0.0014(10) -0.0009(10)
C6 0.0191(12) 0.0287(14) 0.0312(15) -0.0021(10) -0.0029(10) 0.0005(11)
C7 0.0172(11) 0.0281(13) 0.0262(13) -0.0028(10) 0.0007(9) -0.0002(10)
C8 0.0173(11) 0.0266(13) 0.0224(12) 0.0009(9) 0.0016(9) -0.0015(10)
C9 0.0170(12) 0.0288(14) 0.0279(14) 0.0025(10) -0.0003(10) 0.0004(11)
C10 0.0170(11) 0.0307(13) 0.0233(13) 0.0012(10) 0.0004(9) 0.0023(10)
C1 0.0288(14) 0.0307(14) 0.0318(15) -0.0076(11) 0.0072(11) -0.0024(12)
C12 0.0224(13) 0.0252(13) 0.0300(14) 0.0007(10) 0.0031(10) 0.0038(11)
C13 0.0171(11) 0.0279(13) 0.0263(13) 0.0024(10) 0.0018(9) 0.0036(10)
C11 0.0196(12) 0.0256(13) 0.0227(13) -0.0048(10) 0.0050(9) 0.0003(10)

loop_
_atom_type_symbol
_atom_type_description
_atom_type_scat_dispersion_real
_atom_type_scat_dispersion_imag
_atom_type_scat_source
C C 0.0033 0.0016 'International Tables Vol C Tables 4.2.6.8 and 6.1.1.4'
H H 0.0000 0.0000 'International Tables Vol C Tables 4.2.6.8 and 6.1.1.4'
O O 0.0106 0.0060 'International Tables Vol C Tables 4.2.6.8 and 6.1.1.4'
S S 0.1246 0.1234 'International Tables Vol C Tables 4.2.6.8 and 6.1.1.4'
Cl Cl 0.1484 0.1585 'International Tables Vol C Tables 4.2.6.8 and 6.1.1.4'

loop_
_geom_angle_atom_site_label_1
_geom_angle_atom_site_label_2
_geom_angle_atom_site_label_3
_geom_angle
C1 S1 C4 92.14(14)
C1 C2 C3 112.8(3)
C1 C2 H2A 123.6
C3 C2 H2A 123.6
C4 C3 C2 110.6(2)
C4 C3 H3A 124.7
C2 C3 H3A 124.7
C3 C4 C5 129.8(2)
C3 C4 S1 111.9(2)
C5 C4 S1 118.2(2)
O1 C5 C4 120.3(3)
O1 C5 C6 122.5(3)
C4 C5 C6 117.2(2)
C7 C6 C5 120.9(3)
C7 C6 H6A 119.5
C5 C6 H6A 119.5
C6 C7 C8 126.2(3)
C6 C7 H7A 116.9
C8 C7 H7A 116.9
C9 C8 C13 118.3(3)
C9 C8 C7 122.6(3)
C13 C8 C7 119.1(2)
C10 C9 C8 121.3(3)
C10 C9 H9A 119.4
C8 C9 H9A 119.4
C9 C10 C11 119.0(2)
C9 C10 H10A 120.5
C11 C10 H10A 120.5
C2 C1 S1 112.5(2)
C2 C1 H1A 123.7
S1 C1 H1A 123.7
C11 C12 C13 118.9(3)
C11 C12 H12A 120.6
C13 C12 H12A 120.6
C12 C13 C8 121.2(2)
C12 C13 H13A 119.4
C8 C13 H13A 119.4
C12 C11 C10 121.3(2)
C12 C11 Cl1 119.3(2)
C10 C11 Cl1 119.3(2)

loop_
_geom_bond_atom_site_label_1
_geom_bond_atom_site_label_2
_geom_bond_distance
S1 C1 1.691(3)
S1 C4 1.713(3)
Cl1 C11 1.735(3)
O1 C5 1.224(3)
C2 C1 1.369(4)
C2 C3 1.428(4)
C2 H2A 0.9300
C3 C4 1.397(4)
C3 H3A 0.9300
C4 C5 1.468(4)
C5 C6 1.474(4)
C6 C7 1.333(4)
C6 H6A 0.9300
C7 C8 1.473(4)
C7 H7A 0.9300
C8 C9 1.398(4)
C8 C13 1.400(4)
C9 C10 1.377(4)
C9 H9A 0.9300
C10 C11 1.393(4)
C10 H10A 0.9300
C1 H1A 0.9300
C12 C11 1.385(4)
C12 C13 1.386(4)
C12 H12A 0.9300
C13 H13A 0.9300

loop_
_geom_hbond_atom_site_label_D
_geom_hbond_atom_site_label_H
_geom_hbond_atom_site_label_A
_geom_hbond_site_symmetry_A
_geom_hbond_distance_DH
_geom_hbond_distance_HA
_geom_hbond_distance_DA
_geom_hbond_angle_DHA
C7 H7A O1 . 0.93 2.50 2.825(4) 101
C13 H13A O1 3_776 0.93 2.58 3.389(4) 145

loop_
_geom_torsion_atom_site_label_1
_geom_torsion_atom_site_label_2
_geom_torsion_atom_site_label_3
_geom_torsion_atom_site_label_4
_geom_torsion
C1 C2 C3 C4 0.0(4)
C2 C3 C4 C5 177.7(3)
C2 C3 C4 S1 -0.2(3)
C1 S1 C4 C3 0.2(2)
C1 S1 C4 C5 -177.9(2)
C3 C4 C5 O1 -180.0(3)
S1 C4 C5 O1 -2.3(4)
C3 C4 C5 C6 0.2(5)
S1 C4 C5 C6 177.9(2)
O1 C5 C6 C7 10.0(5)
C4 C5 C6 C7 -170.1(3)
C5 C6 C7 C8 180.0(3)
C6 C7 C8 C9 -4.1(5)
C6 C7 C8 C13 175.3(3)
C13 C8 C9 C10 -2.0(4)
C7 C8 C9 C10 177.5(3)
C8 C9 C10 C11 0.8(4)
C3 C2 C1 S1 0.2(3)
C4 S1 C1 C2 -0.2(3)
C11 C12 C13 C8 -0.6(4)
C9 C8 C13 C12 1.9(4)
C7 C8 C13 C12 -177.6(3)
C13 C12 C11 C10 -0.6(4)
C13 C12 C11 Cl1 -179.6(2)
C9 C10 C11 C12 0.5(4)
C9 C10 C11 Cl1 179.5(2)

loop_
_cod_related_entry_id
_cod_related_entry_database
_cod_related_entry_code
1 ChemSpider 9797670
